data_1533235
loop_
_publ_author_name
'Yamaura, K.'
'Huang, Q.'
'Young, D.P.'
'Noguchi, Y.'
'Takayama-Muromachi, E.'

_publ_section_title
;
 Crystal structure and electronic and magnetic properties of the bilayered
 rhodium oxide Sr3 Rh2 O7
;
_journal_name_full 'Physical Review, Serie 3. B - Condensed Matter (18,1978-)'
_journal_page_first 134431-1
_journal_page_last 134431-7
_journal_volume 66
_journal_year 2002
_chemical_formula_sum 'O7 Rh2 Sr3'
_chemical_name_systematic 'Sr3 Rh2 O7'
_space_group_IT_number 68
_symmetry_space_group_name_Hall '-B 2ab 2b'
_symmetry_space_group_name_H-M 'B b c b :2'
_cell_angle_alpha 90
_cell_angle_beta 90
_cell_angle_gamma 90
_cell_formula_units_Z 4
_cell_length_a 5.4744
_cell_length_b 5.4716
_cell_length_c 20.875
_cell_volume 625.284
_citation_journal_id_ASTM PRBMDO
_cod_data_source_file Yamaura_PRBMDO_2002_600.cif
_cod_data_source_block O7Rh2Sr3
_cod_original_cell_volume 625.2841
_cod_original_sg_symbol_Hall '-C 2a 2ac (y,z,x)'
_cod_database_code 1533235

loop_
_symmetry_equiv_pos_as_xyz
x,y,z
-x,y,-z+1/2
-x,-y+1/2,z+1/2
x,-y+1/2,-z
-x,-y,-z
x,-y,z-1/2
x,y-1/2,-z-1/2
-x,y-1/2,z
x+1/2,y,z+1/2
-x+1/2,y,-z+1
-x+1/2,-y+1/2,z+1
x+1/2,-y+1/2,-z+1/2
-x+1/2,-y,-z+1/2
x+1/2,-y,z
x+1/2,y-1/2,-z
-x+1/2,y-1/2,z+1/2

loop_
_atom_site_label
_atom_site_type_symbol
_atom_site_fract_x
_atom_site_fract_y
_atom_site_fract_z
_atom_site_occupancy
_atom_site_U_iso_or_equiv
O1 O-2 0.25 0.25 0.5 1 0.0
Rh1 Rh+4 0.25 0.25 0.4013 1 0.0
O2 O-2 0.25 0.25 0.3062 1 0.0
O3 O-2 0.5473 -0.0473 0.0973 0.92 0.0
O4 O-2 0.4527 0.0473 0.0973 0.08 0.0
Sr1 Sr+2 0.25 0.25 0 1 0.0
Sr2 Sr+2 0.25 0.25 0.1867 1 0.0
